data_4513442
loop_
_publ_author_name
'Luo, Ching-Zong'
'Gandeepan, Parthasarathy'
'Wu, Yun-Ching'
'Tsai, Chia-Hung'
'Cheng, Chien-Hong'

_publ_section_title
;
 Cooperative C(sp3)--H and C(sp2)--H Activation of 2-Ethylpyridines by
 Copper and Rhodium: A Route toward Quinolizinium Salts
;
_journal_issue 8
_journal_name_full 'ACS Catalysis'
_journal_page_first 4837
_journal_paper_doi 10.1021/acscatal.5b01244
_journal_volume 5
_journal_year 2015
_chemical_formula_sum 'C21 H16 B F4 N'
_chemical_formula_weight 369.16
_chemical_name_systematic
;
 ?
;
_space_group_crystal_system orthorhombic
_space_group_IT_number 19
_space_group_name_Hall 'P 2ac 2ab'
_space_group_name_H-M_alt 'P 21 21 21'
_symmetry_space_group_name_Hall 'P 2ac 2ab'
_symmetry_space_group_name_H-M 'P 21 21 21'
_atom_sites_solution_hydrogens geom
_audit_creation_method SHELXL-2013
_cell_angle_alpha 90
_cell_angle_beta 90
_cell_angle_gamma 90
_cell_formula_units_Z 4
_cell_length_a 6.1068(3)
_cell_length_b 15.2343(8)
_cell_length_c 18.4646(10)
_cell_measurement_reflns_used 4748
_cell_measurement_temperature 100(2)
_cell_measurement_theta_max 26.2721
_cell_measurement_theta_min 3.4675
_cell_volume 1717.81(15)
_computing_cell_refinement 'SAINT V8.34A (Bruker AXS Inc., 2013)'
_computing_data_collection 'APEX2 (Bruker AXS, 2010)'
_computing_data_reduction 'SAINT V8.34A (Bruker AXS Inc., 2013)'
_computing_molecular_graphics 'SHELXTL (Sheldrick, 2008)'
_computing_publication_material SHELXTL
_computing_structure_refinement 'SHELXL-2013 (Sheldrick, 2013)'
_diffrn_ambient_temperature 100(2)
_diffrn_detector_area_resol_mean 8.3333
_diffrn_measured_fraction_theta_full 0.999
_diffrn_measured_fraction_theta_max 0.999
_diffrn_measurement_device_type 'Bruker APEX-II CCD'
_diffrn_measurement_method '\f and \w scans'
_diffrn_radiation_type MoK\a
_diffrn_radiation_wavelength 0.71073
_diffrn_reflns_av_R_equivalents 0.0353
_diffrn_reflns_av_unetI/netI 0.0352
_diffrn_reflns_laue_measured_fraction_full 0.999
_diffrn_reflns_laue_measured_fraction_max 0.999
_diffrn_reflns_limit_h_max 5
_diffrn_reflns_limit_h_min -7
_diffrn_reflns_limit_k_max 18
_diffrn_reflns_limit_k_min -19
_diffrn_reflns_limit_l_max 23
_diffrn_reflns_limit_l_min -19
_diffrn_reflns_number 14186
_diffrn_reflns_point_group_measured_fraction_full 1.000
_diffrn_reflns_point_group_measured_fraction_max 0.999
_diffrn_reflns_theta_full 25.242
_diffrn_reflns_theta_max 26.401
_diffrn_reflns_theta_min 1.733
_exptl_absorpt_coefficient_mu 0.113
_exptl_absorpt_correction_T_max 0.9485
_exptl_absorpt_correction_T_min 0.8537
_exptl_absorpt_correction_type multi-scan
_exptl_absorpt_process_details 'SADABS V2012/1 (Bruker AXS Inc.)'
_exptl_crystal_colour 'Yellow Brown'
_exptl_crystal_density_diffrn 1.427
_exptl_crystal_density_meas ?
_exptl_crystal_density_method 'not measured'
_exptl_crystal_description Lump
_exptl_crystal_F_000 760
_exptl_crystal_size_max 0.30
_exptl_crystal_size_mid 0.30
_exptl_crystal_size_min 0.28
_refine_diff_density_max 0.328
_refine_diff_density_min -0.446
_refine_diff_density_rms 0.119
_refine_ls_abs_structure_details
;
 Refined as an inversion twin.
;
_refine_ls_abs_structure_Flack 0.0(10)
_refine_ls_extinction_method none
_refine_ls_goodness_of_fit_ref 1.136
_refine_ls_hydrogen_treatment constr
_refine_ls_matrix_type full
_refine_ls_number_parameters 245
_refine_ls_number_reflns 3520
_refine_ls_number_restraints 0
_refine_ls_restrained_S_all 1.136
_refine_ls_R_factor_all 0.0430
_refine_ls_R_factor_gt 0.0354
_refine_ls_shift/su_max 0.000
_refine_ls_shift/su_mean 0.000
_refine_ls_structure_factor_coef Fsqd
_refine_ls_weighting_details 'w=1/[\s^2^(Fo^2^)+(0.0834P)^2^+0.0967P] where P=(Fo^2^+2Fc^2^)/3'
_refine_ls_weighting_scheme calc
_refine_ls_wR_factor_gt 0.1028
_refine_ls_wR_factor_ref 0.1317
_reflns_Friedel_coverage 0.722
_reflns_friedel_fraction_full 1.000
_reflns_friedel_fraction_max 0.999
_reflns_number_gt 3212
_reflns_number_total 3520
_reflns_threshold_expression 'I > 2\s(I)'
_cod_data_source_file cs5b01244_si_002.cif
_cod_data_source_block 140210lt_0m
_cod_depositor_comments
;
The following automatic conversions were performed:

'_exptl_crystal_density_meas' value 'not measured' was changed to '?'
- the value is perceived as not measured.

Automatic conversion script
Id: cif_fix_values 3271 2015-04-21 07:52:19Z andrius 

 Adding full bibliography for 4513441--4513443.cif.
;
_cod_database_code 4513442
_shelx_space_group_comment
;
The symmetry employed for this shelxl refinement is uniquely defined
by the following loop, which should always be used as a source of
symmetry information in preference to the above space-group names.
They are only intended as comments.
;
_shelxl_version_number 2013-4

loop_
_space_group_symop_operation_xyz
'x, y, z'
'x+1/2, -y+1/2, -z'
'-x, y+1/2, -z+1/2'
'-x+1/2, -y, z+1/2'

loop_
_atom_site_label
_atom_site_type_symbol
_atom_site_fract_x
_atom_site_fract_y
_atom_site_fract_z
_atom_site_U_iso_or_equiv
_atom_site_adp_type
_atom_site_occupancy
_atom_site_site_symmetry_order
_atom_site_calc_flag
_atom_site_refinement_flags_posn
_atom_site_refinement_flags_adp
B1 B 0.7674(6) 0.7895(2) 0.25584(18) 0.0184(7) Uani 1 1 d . .
C1 C 0.2544(6) 0.3198(2) -0.09014(16) 0.0233(7) Uani 1 1 d . .
H1 H 0.2450 0.2797 -0.1294 0.028 Uiso 1 1 calc R U
C2 C 0.4401(5) 0.3717(2) -0.08208(15) 0.0210(6) Uani 1 1 d . .
H6 H 0.5585 0.3660 -0.1151 0.025 Uiso 1 1 calc R U
C3 C 0.4522(5) 0.4317(2) -0.02584(15) 0.0189(6) Uani 1 1 d . .
H7 H 0.5785 0.4675 -0.0205 0.023 Uiso 1 1 calc R U
C4 C 0.2783(5) 0.43941(18) 0.02308(15) 0.0153(6) Uani 1 1 d . .
C5 C 0.2790(5) 0.50791(19) 0.08111(15) 0.0155(6) Uani 1 1 d . .
C6 C 0.1345(5) 0.57730(18) 0.08334(15) 0.0154(6) Uani 1 1 d . .
C7 C -0.0265(5) 0.59746(19) 0.02475(15) 0.0165(6) Uani 1 1 d . .
C8 C 0.0271(5) 0.5895(2) -0.04869(16) 0.0205(6) Uani 1 1 d . .
H13 H 0.1661 0.5670 -0.0625 0.025 Uiso 1 1 calc R U
C9 C -0.1225(6) 0.6144(2) -0.10139(16) 0.0240(7) Uani 1 1 d . .
H12 H -0.0847 0.6088 -0.1511 0.029 Uiso 1 1 calc R U
C10 C -0.3260(5) 0.6475(2) -0.08261(17) 0.0244(7) Uani 1 1 d . .
H2 H -0.4293 0.6624 -0.1191 0.029 Uiso 1 1 calc R U
C11 C 0.7779(5) 0.4897(2) 0.23769(16) 0.0209(6) Uani 1 1 d . .
H3 H 0.8987 0.4876 0.2701 0.025 Uiso 1 1 calc R U
C12 C 0.6287(5) 0.5563(2) 0.24135(15) 0.0198(6) Uani 1 1 d . .
H16 H 0.6421 0.5995 0.2782 0.024 Uiso 1 1 calc R U
C13 C 0.4546(5) 0.56187(19) 0.19118(15) 0.0162(6) Uani 1 1 d . .
C14 C 0.0836(5) 0.3262(2) -0.04137(16) 0.0225(7) Uani 1 1 d . .
H5 H -0.0417 0.2898 -0.0466 0.027 Uiso 1 1 calc R U
C15 C 0.0951(5) 0.3859(2) 0.01522(16) 0.0198(6) Uani 1 1 d . .
H4 H -0.0225 0.3903 0.0487 0.024 Uiso 1 1 calc R U
C16 C 0.1420(5) 0.63623(19) 0.14263(15) 0.0176(6) Uani 1 1 d . .
H8 H 0.0354 0.6815 0.1462 0.021 Uiso 1 1 calc R U
C17 C 0.2987(5) 0.62923(19) 0.19443(16) 0.0188(6) Uani 1 1 d . .
H9 H 0.3027 0.6703 0.2331 0.023 Uiso 1 1 calc R U
C18 C -0.3774(5) 0.65856(19) -0.01000(17) 0.0223(7) Uani 1 1 d . .
H11 H -0.5145 0.6832 0.0034 0.027 Uiso 1 1 calc R U
C19 C -0.2294(5) 0.63384(19) 0.04307(16) 0.0185(6) Uani 1 1 d . .
H10 H -0.2661 0.6417 0.0926 0.022 Uiso 1 1 calc R U
C20 C 0.5815(5) 0.42937(19) 0.13640(15) 0.0174(6) Uani 1 1 d . .
H14 H 0.5627 0.3837 0.1019 0.021 Uiso 1 1 calc R U
C21 C 0.7481(5) 0.4241(2) 0.18460(15) 0.0197(6) Uani 1 1 d . .
H15 H 0.8460 0.3758 0.1827 0.024 Uiso 1 1 calc R U
F1 F 0.7743(3) 0.88131(12) 0.25615(10) 0.0268(5) Uani 1 1 d . .
F2 F 0.7088(3) 0.75960(13) 0.18740(10) 0.0297(5) Uani 1 1 d . .
F3 F 0.9735(3) 0.75627(13) 0.27289(10) 0.0303(5) Uani 1 1 d . .
F4 F 0.6159(4) 0.75978(13) 0.30667(11) 0.0365(5) Uani 1 1 d . .
N1 N 0.4375(4) 0.49990(15) 0.13629(12) 0.0143(5) Uani 1 1 d . .

loop_
_atom_site_aniso_label
_atom_site_aniso_U_11
_atom_site_aniso_U_22
_atom_site_aniso_U_33
_atom_site_aniso_U_23
_atom_site_aniso_U_13
_atom_site_aniso_U_12
B1 0.0174(15) 0.0175(17) 0.0202(16) -0.0035(13) 0.0001(13) 0.0000(13)
C1 0.0303(16) 0.0209(16) 0.0187(14) -0.0042(12) -0.0031(13) 0.0029(14)
C2 0.0225(14) 0.0236(16) 0.0168(14) -0.0012(12) 0.0042(12) 0.0037(13)
C3 0.0190(13) 0.0185(15) 0.0191(14) 0.0002(12) 0.0005(12) -0.0016(12)
C4 0.0174(13) 0.0138(14) 0.0149(13) 0.0005(11) 0.0000(11) 0.0021(11)
C5 0.0153(12) 0.0169(14) 0.0142(13) 0.0012(11) 0.0019(11) -0.0030(11)
C6 0.0152(12) 0.0158(14) 0.0151(13) 0.0020(11) 0.0014(11) -0.0030(11)
C7 0.0175(13) 0.0143(14) 0.0177(14) 0.0006(11) -0.0017(12) -0.0021(11)
C8 0.0223(14) 0.0199(15) 0.0193(14) -0.0013(12) 0.0006(12) -0.0027(13)
C9 0.0322(17) 0.0209(17) 0.0187(14) 0.0038(13) -0.0030(13) -0.0045(14)
C10 0.0256(16) 0.0190(16) 0.0287(17) 0.0067(14) -0.0095(13) -0.0021(13)
C11 0.0192(14) 0.0253(16) 0.0182(14) 0.0050(12) -0.0015(12) -0.0010(13)
C12 0.0229(14) 0.0185(15) 0.0179(14) 0.0008(12) 0.0006(12) -0.0039(13)
C13 0.0182(14) 0.0166(14) 0.0138(13) 0.0004(11) 0.0022(11) -0.0051(12)
C14 0.0209(16) 0.0206(15) 0.0260(16) -0.0033(13) -0.0036(13) -0.0033(13)
C15 0.0177(14) 0.0217(15) 0.0200(14) -0.0014(12) 0.0021(12) 0.0004(12)
C16 0.0173(13) 0.0151(14) 0.0204(14) -0.0006(12) 0.0042(12) 0.0001(11)
C17 0.0219(14) 0.0157(14) 0.0189(14) -0.0028(12) 0.0034(12) -0.0009(12)
C18 0.0176(13) 0.0151(15) 0.0341(17) 0.0033(13) -0.0018(13) -0.0013(12)
C19 0.0180(13) 0.0150(14) 0.0225(15) 0.0014(12) 0.0030(12) -0.0027(12)
C20 0.0180(14) 0.0154(15) 0.0188(14) 0.0005(12) 0.0042(12) 0.0021(12)
C21 0.0187(15) 0.0195(15) 0.0209(14) 0.0038(12) 0.0031(12) 0.0032(13)
F1 0.0239(9) 0.0180(9) 0.0384(11) -0.0020(8) 0.0046(8) 0.0002(8)
F2 0.0308(10) 0.0320(11) 0.0262(9) -0.0072(8) -0.0078(8) 0.0063(9)
F3 0.0265(10) 0.0273(10) 0.0373(11) -0.0076(8) -0.0109(8) 0.0067(8)
F4 0.0428(12) 0.0250(10) 0.0415(12) -0.0027(9) 0.0228(10) -0.0057(10)
N1 0.0153(11) 0.0137(12) 0.0140(11) 0.0009(9) 0.0023(9) -0.0020(9)

loop_
_atom_type_symbol
_atom_type_description
_atom_type_scat_dispersion_real
_atom_type_scat_dispersion_imag
_atom_type_scat_source
C C 0.0033 0.0016 'International Tables Vol C Tables 4.2.6.8 and 6.1.1.4'
H H 0.0000 0.0000 'International Tables Vol C Tables 4.2.6.8 and 6.1.1.4'
N N 0.0061 0.0033 'International Tables Vol C Tables 4.2.6.8 and 6.1.1.4'
F F 0.0171 0.0103 'International Tables Vol C Tables 4.2.6.8 and 6.1.1.4'
B B 0.0013 0.0007 'International Tables Vol C Tables 4.2.6.8 and 6.1.1.4'

loop_
_geom_angle_atom_site_label_1
_geom_angle_atom_site_label_2
_geom_angle_atom_site_label_3
_geom_angle
F2 B1 F3 108.6(3)
F2 B1 F4 109.6(3)
F3 B1 F4 109.2(3)
F2 B1 F1 109.8(3)
F3 B1 F1 109.6(3)
F4 B1 F1 110.0(3)
C14 C1 C2 120.4(3)
C14 C1 H1 119.8
C2 C1 H1 119.8
C3 C2 C1 119.9(3)
C3 C2 H6 120.0
C1 C2 H6 120.0
C2 C3 C4 119.9(3)
C2 C3 H7 120.0
C4 C3 H7 120.0
C15 C4 C3 119.6(3)
C15 C4 C5 119.0(2)
C3 C4 C5 121.3(3)
C6 C5 N1 119.0(2)
C6 C5 C4 123.7(3)
N1 C5 C4 117.3(2)
C5 C6 C16 119.2(3)
C5 C6 C7 123.9(3)
C16 C6 C7 116.8(3)
C19 C7 C8 118.4(3)
C19 C7 C6 119.3(3)
C8 C7 C6 122.0(3)
C9 C8 C7 120.1(3)
C9 C8 H13 120.0
C7 C8 H13 120.0
C10 C9 C8 121.0(3)
C10 C9 H12 119.5
C8 C9 H12 119.5
C9 C10 C18 119.3(3)
C9 C10 H2 120.4
C18 C10 H2 120.4
C12 C11 C21 118.3(3)
C12 C11 H3 120.9
C21 C11 H3 120.9
C11 C12 C13 121.0(3)
C11 C12 H16 119.5
C13 C12 H16 119.5
N1 C13 C17 118.6(3)
N1 C13 C12 119.6(3)
C17 C13 C12 121.8(3)
C1 C14 C15 119.9(3)
C1 C14 H5 120.0
C15 C14 H5 120.0
C14 C15 C4 120.2(3)
C14 C15 H4 119.9
C4 C15 H4 119.9
C17 C16 C6 121.2(3)
C17 C16 H8 119.4
C6 C16 H8 119.4
C16 C17 C13 120.4(3)
C16 C17 H9 119.8
C13 C17 H9 119.8
C19 C18 C10 120.2(3)
C19 C18 H11 119.9
C10 C18 H11 119.9
C18 C19 C7 121.0(3)
C18 C19 H10 119.5
C7 C19 H10 119.5
C21 C20 N1 121.5(3)
C21 C20 H14 119.3
N1 C20 H14 119.3
C20 C21 C11 120.8(3)
C20 C21 H15 119.6
C11 C21 H15 119.6
C20 N1 C13 118.5(2)
C20 N1 C5 120.2(2)
C13 N1 C5 121.3(2)

loop_
_geom_bond_atom_site_label_1
_geom_bond_atom_site_label_2
_geom_bond_distance
B1 F2 1.390(4)
B1 F3 1.393(4)
B1 F4 1.393(4)
B1 F1 1.399(4)
C1 C14 1.382(4)
C1 C2 1.390(5)
C1 H1 0.9500
C2 C3 1.385(4)
C2 H6 0.9500
C3 C4 1.399(4)
C3 H7 0.9500
C4 C15 1.392(4)
C4 C5 1.496(4)
C5 C6 1.378(4)
C5 N1 1.411(4)
C6 C16 1.416(4)
C6 C7 1.494(4)
C7 C19 1.399(4)
C7 C8 1.400(4)
C8 C9 1.388(4)
C8 H13 0.9500
C9 C10 1.385(5)
C9 H12 0.9500
C10 C18 1.387(4)
C10 H2 0.9500
C11 C12 1.365(4)
C11 C21 1.412(4)
C11 H3 0.9500
C12 C13 1.413(4)
C12 H16 0.9500
C13 N1 1.389(4)
C13 C17 1.401(4)
C14 C15 1.387(4)
C14 H5 0.9500
C15 H4 0.9500
C16 C17 1.357(4)
C16 H8 0.9500
C17 H9 0.9500
C18 C19 1.386(4)
C18 H11 0.9500
C19 H10 0.9500
C20 C21 1.354(4)
C20 N1 1.388(4)
C20 H14 0.9500
C21 H15 0.9500
